data_1008034
loop_
_publ_author_name
'Levy, J H'
'Taylor, J C'
'Wilson, P W'

_publ_section_title
;
The Structures of Fluorides XIII: The Orthorhombic Form of Tungsten
Hexafluoride at 193K by Neutron Diffraction
;
_journal_coden_ASTM JSSCBI
_journal_name_full 'Journal of Solid State Chemistry'
_journal_page_first 360
_journal_page_last 365
_journal_paper_doi 10.1016/0022-4596(75)90292-3
_journal_volume 15
_journal_year 1975
_chemical_formula_structural 'W F6'
_chemical_formula_sum 'F6 W'
_chemical_name_systematic 'Tungsten fluoride'
_space_group_IT_number 62
_symmetry_cell_setting orthorhombic
_symmetry_Int_Tables_number 62
_symmetry_space_group_name_Hall '-P 2ac 2n'
_symmetry_space_group_name_H-M 'P n m a'
_cell_angle_alpha 90
_cell_angle_beta 90
_cell_angle_gamma 90
_cell_formula_units_Z 4
_cell_length_a 9.603(3)
_cell_length_b 8.713(4)
_cell_length_c 5.044(3)
_cell_volume 422.0
_refine_ls_R_factor_all 0.075
_cod_database_code 1008034

loop_
_symmetry_equiv_pos_as_xyz
x,y,z
1/2+x,1/2-y,1/2-z
-x,1/2+y,-z
1/2-x,-y,1/2+z
-x,-y,-z
1/2-x,1/2+y,1/2+z
x,1/2-y,z
1/2+x,y,1/2-z

loop_
_atom_site_label
_atom_site_type_symbol
_atom_site_symmetry_multiplicity
_atom_site_Wyckoff_symbol
_atom_site_fract_x
_atom_site_fract_y
_atom_site_fract_z
_atom_site_occupancy
_atom_site_attached_hydrogens
_atom_site_calc_flag
W1 W6+ 4 c 0.1247(12) 0.25 0.0999(35) 1. 0 d
F1 F1- 4 c 0.0145(10) 0.25 -0.1952(23) 1. 0 d
F2 F1- 4 c 0.2452(12) 0.25 0.3717(45) 1. 0 d
F3 F1- 8 d 0.0212(7) 0.0967(8) 0.2330(15) 1. 0 d
F4 F1- 8 d 0.2357(7) 0.1075(17) -0.0624(39) 1. 0 d

loop_
_atom_type_symbol
_atom_type_oxidation_number
W6+ 6.000
F1- -1.000
